data_7060974
loop_
_publ_author_name
'Loganathan, Pushparaj'
'Pillai, Renjith S.'
'Jeevananthan, Velusamy'
'David, Ezhumalai'
'Palanisami, Nallasamy'
'Bhuvanesh, Nattamai S. P.'
'Shanmugan, Swaminathan'

_publ_section_title
;
 Assembly of discrete and oligomeric structures of organotin double-decker
 silsesquioxanes: inherent stability studies
;
_journal_issue 43
_journal_name_full 'New Journal of Chemistry'
_journal_page_first 20144
_journal_page_last 20154
_journal_paper_doi 10.1039/D1NJ03128G
_journal_volume 45
_journal_year 2021
_chemical_formula_moiety 'C32 H38 O7 Si4 Sn'
_chemical_formula_sum 'C32 H38 O7 Si4 Sn'
_chemical_formula_weight 765.67
_space_group_crystal_system triclinic
_space_group_IT_number 2
_space_group_name_Hall '-P 1'
_space_group_name_H-M_alt 'P -1'
_atom_sites_solution_hydrogens geom
_audit_creation_method SHELXL-2014/7
_audit_update_record
;
2021-09-25 deposited with the CCDC.	2021-09-29 downloaded from the CCDC.
;
_cell_angle_alpha 115.770(7)
_cell_angle_beta 102.852(7)
_cell_angle_gamma 101.735(5)
_cell_formula_units_Z 2
_cell_length_a 11.0582(12)
_cell_length_b 13.6018(11)
_cell_length_c 14.649(2)
_cell_measurement_reflns_used 4224
_cell_measurement_temperature 296(2)
_cell_measurement_theta_max 56.147
_cell_measurement_theta_min 5.240
_cell_volume 1818.0(4)
_computing_cell_refinement 'APEX2/SAINT (Bruker, 2004)'
_computing_data_collection 'APEX2 (Bruker, 2004)'
_computing_data_reduction 'SAINT/XPREP (Bruker, 2004)'
_computing_molecular_graphics 'ORTEP3 (Farrugia, 1997) and Mercury (Bruno et al., 2002)'
_computing_publication_material 'SHELXL-97 (Sheldrick, 2008)'
_computing_structure_refinement 'SHELXL-97 (Sheldrick, 2008)'
_computing_structure_solution 'SIR92 (Altornare et al., 2014)'
_diffrn_ambient_temperature 296(2)
_diffrn_measured_fraction_theta_full 0.987
_diffrn_measured_fraction_theta_max 0.987
_diffrn_measurement_device_type 'Bruker axs kappa apex2 CCD Diffractometer'
_diffrn_measurement_method '\w and \f scan'
_diffrn_radiation_type MoK\a
_diffrn_radiation_wavelength 0.71073
_diffrn_reflns_av_R_equivalents 0.0353
_diffrn_reflns_av_unetI/netI 0.0626
_diffrn_reflns_Laue_measured_fraction_full 0.987
_diffrn_reflns_Laue_measured_fraction_max 0.987
_diffrn_reflns_limit_h_max 13
_diffrn_reflns_limit_h_min -9
_diffrn_reflns_limit_k_max 16
_diffrn_reflns_limit_k_min -15
_diffrn_reflns_limit_l_max 17
_diffrn_reflns_limit_l_min -17
_diffrn_reflns_number 11597
_diffrn_reflns_point_group_measured_fraction_full 0.987
_diffrn_reflns_point_group_measured_fraction_max 0.987
_diffrn_reflns_theta_full 24.997
_diffrn_reflns_theta_max 24.997
_diffrn_reflns_theta_min 2.103
_exptl_absorpt_coefficient_mu 0.877
_exptl_absorpt_correction_T_max 0.844
_exptl_absorpt_correction_T_min 0.621
_exptl_absorpt_correction_type multi-scan
_exptl_absorpt_process_details 'SADABS V2012/1 (Bruker AXS Inc.)'
_exptl_crystal_colour colorless
_exptl_crystal_density_diffrn 1.399
_exptl_crystal_description block
_exptl_crystal_F_000 784
_exptl_crystal_size_max 0.600
_exptl_crystal_size_mid 0.300
_exptl_crystal_size_min 0.200
_refine_diff_density_max 1.180
_refine_diff_density_min -0.709
_refine_diff_density_rms 0.098
_refine_ls_extinction_method none
_refine_ls_goodness_of_fit_ref 1.017
_refine_ls_hydrogen_treatment constr
_refine_ls_matrix_type full
_refine_ls_number_parameters 400
_refine_ls_number_reflns 6322
_refine_ls_number_restraints 184
_refine_ls_restrained_S_all 1.020
_refine_ls_R_factor_all 0.0666
_refine_ls_R_factor_gt 0.0460
_refine_ls_shift/su_max 0.000
_refine_ls_shift/su_mean 0.000
_refine_ls_structure_factor_coef Fsqd
_refine_ls_weighting_details 'w=1/[\s^2^(Fo^2^)+(0.0876P)^2^] where P=(Fo^2^+2Fc^2^)/3'
_refine_ls_weighting_scheme calc
_refine_ls_wR_factor_gt 0.1188
_refine_ls_wR_factor_ref 0.1430
_reflns_Friedel_coverage 0.000
_reflns_number_gt 4914
_reflns_number_total 6322
_reflns_threshold_expression 'I > 2\s(I)'
_cod_data_source_file d1nj03128g2.cif
_cod_data_source_block shelx
_cod_depositor_comments 'Adding full bibliography for 7060973--7060974.cif.'
_cod_database_code 7060974
_shelx_shelxl_version_number 2014/7
_shelx_space_group_comment
;
The symmetry employed for this shelxl refinement is uniquely defined
by the following loop, which should always be used as a source of
symmetry information in preference to the above space-group names.
They are only intended as comments.
;
_shelx_estimated_absorpt_t_min 0.621
_shelx_estimated_absorpt_t_max 0.844

loop_
_space_group_symop_operation_xyz
'x, y, z'
'-x, -y, -z'

loop_
_atom_site_label
_atom_site_type_symbol
_atom_site_fract_x
_atom_site_fract_y
_atom_site_fract_z
_atom_site_U_iso_or_equiv
_atom_site_adp_type
_atom_site_occupancy
_atom_site_site_symmetry_order
_atom_site_calc_flag
_atom_site_refinement_flags_posn
_atom_site_refinement_flags_adp
_atom_site_refinement_flags_occupancy
_atom_site_disorder_assembly
_atom_site_disorder_group
C29 C 0.0037(7) 0.5143(7) 0.3075(6) 0.072(2) Uani 1 1 d . U . . .
H29A H -0.0534 0.4608 0.2327 0.087 Uiso 1 1 calc R U . . .
H29B H -0.0445 0.5618 0.3428 0.087 Uiso 1 1 calc R U . . .
C1 C 0.3286(8) 0.3170(7) 0.7275(6) 0.081(2) Uani 1 1 d . U . . .
H1 H 0.2552 0.2894 0.6662 0.098 Uiso 1 1 calc R U . . .
C2 C 0.3183(11) 0.2825(8) 0.8030(9) 0.107(3) Uani 1 1 d . U . . .
H2 H 0.2378 0.2332 0.7917 0.129 Uiso 1 1 calc R U . . .
C3 C 0.4216(13) 0.3186(9) 0.8909(8) 0.109(3) Uani 1 1 d . U . . .
H3 H 0.4141 0.2933 0.9398 0.131 Uiso 1 1 calc R U . . .
C4 C 0.5354(12) 0.3910(8) 0.9079(7) 0.114(4) Uani 1 1 d . U . . .
H4 H 0.6070 0.4181 0.9703 0.137 Uiso 1 1 calc R U . . .
C5 C 0.5504(8) 0.4275(6) 0.8348(5) 0.075(2) Uani 1 1 d . U . . .
H5 H 0.6318 0.4770 0.8478 0.089 Uiso 1 1 calc R U . . .
C6 C 0.4436(6) 0.3900(4) 0.7419(4) 0.0447(13) Uani 1 1 d . U . . .
C7 C 0.3166(7) 0.6638(6) 0.8334(5) 0.0650(17) Uani 1 1 d . U . . .
H7 H 0.3040 0.5875 0.8170 0.078 Uiso 1 1 calc R U . . .
C8 C 0.3296(9) 0.7467(8) 0.9365(5) 0.090(2) Uani 1 1 d . U . . .
H8 H 0.3244 0.7252 0.9881 0.108 Uiso 1 1 calc R U . . .
C9 C 0.3499(8) 0.8581(7) 0.9622(6) 0.089(2) Uani 1 1 d . U . . .
H9 H 0.3575 0.9127 1.0312 0.107 Uiso 1 1 calc R U . . .
C10 C 0.3594(8) 0.8919(6) 0.8879(6) 0.078(2) Uani 1 1 d . U . . .
H10 H 0.3742 0.9690 0.9061 0.094 Uiso 1 1 calc R U . . .
C11 C 0.3466(6) 0.8091(5) 0.7850(5) 0.0554(15) Uani 1 1 d . U . . .
H11 H 0.3549 0.8321 0.7349 0.067 Uiso 1 1 calc R U . . .
C12 C 0.3219(5) 0.6933(5) 0.7546(4) 0.0437(12) Uani 1 1 d . U . . .
C13 C 0.4764(6) 0.1286(4) 0.3790(4) 0.0457(13) Uani 1 1 d . U . . .
C14 C 0.3766(8) 0.0356(5) 0.2911(5) 0.079(2) Uani 1 1 d . U . . .
H14 H 0.3072 0.0475 0.2530 0.095 Uiso 1 1 calc R U . . .
C15 C 0.3773(13) -0.0779(6) 0.2575(7) 0.117(4) Uani 1 1 d . U . . .
H15 H 0.3115 -0.1400 0.1949 0.141 Uiso 1 1 calc R U . . .
C30 C 0.1170(11) 0.5880(11) 0.3090(12) 0.164(5) Uani 1 1 d . U . . .
H30A H 0.1620 0.5398 0.2696 0.197 Uiso 1 1 calc R U . . .
H30B H 0.1767 0.6380 0.3835 0.197 Uiso 1 1 calc R U . . .
C16 C 0.4697(14) -0.0967(8) 0.3136(10) 0.119(4) Uani 1 1 d . U . . .
H16 H 0.4653 -0.1726 0.2937 0.143 Uiso 1 1 calc R U . . .
C17 C 0.5684(12) -0.0104(9) 0.3971(11) 0.143(4) Uani 1 1 d . U . . .
H17 H 0.6361 -0.0251 0.4338 0.171 Uiso 1 1 calc R U . . .
C18 C 0.5730(9) 0.1051(7) 0.4322(8) 0.116(4) Uani 1 1 d . U . . .
H18 H 0.6431 0.1658 0.4926 0.139 Uiso 1 1 calc R U . . .
C19 C 0.1947(6) 0.2459(4) 0.1418(4) 0.0461(13) Uani 1 1 d . U . . .
C20 C 0.2559(10) 0.1972(8) 0.0693(6) 0.103(3) Uani 1 1 d . U . . .
H20 H 0.3469 0.2150 0.0944 0.124 Uiso 1 1 calc R U . . .
C21 C 0.1836(12) 0.1217(9) -0.0406(7) 0.134(4) Uani 1 1 d . U . . .
H21 H 0.2250 0.0883 -0.0888 0.160 Uiso 1 1 calc R U . . .
C22 C 0.0478(12) 0.0977(10) -0.0763(7) 0.141(4) Uani 1 1 d . U . . .
H22 H -0.0023 0.0465 -0.1491 0.170 Uiso 1 1 calc R U . . .
C23 C -0.0106(11) 0.1462(12) -0.0089(7) 0.170(6) Uani 1 1 d . U . . .
H23 H -0.1007 0.1325 -0.0340 0.204 Uiso 1 1 calc R U . . .
C24 C 0.0627(9) 0.2172(10) 0.0988(6) 0.126(4) Uani 1 1 d . U . . .
H24 H 0.0187 0.2478 0.1457 0.151 Uiso 1 1 calc R U . . .
C25 C -0.0365(6) 0.2538(5) 0.3703(6) 0.0659(18) Uani 1 1 d . U . . .
H25A H -0.0887 0.2625 0.4168 0.079 Uiso 1 1 calc R U . . .
H25B H -0.0959 0.1995 0.2964 0.079 Uiso 1 1 calc R U . . .
C26 C 0.0617(8) 0.2024(7) 0.3992(8) 0.097(3) Uani 1 1 d . U . . .
H26A H 0.1262 0.2588 0.4707 0.116 Uiso 1 1 calc R U . . .
H26B H 0.1079 0.1855 0.3482 0.116 Uiso 1 1 calc R U . . .
C27 C -0.0008(10) 0.0910(7) 0.3987(8) 0.109(3) Uani 1 1 d . U . . .
H27A H -0.0719 0.0373 0.3300 0.130 Uiso 1 1 calc R U . . .
H27B H -0.0383 0.1091 0.4555 0.130 Uiso 1 1 calc R U . . .
C28 C 0.0989(14) 0.0339(12) 0.4161(11) 0.186(6) Uani 1 1 d . U . . .
H28A H 0.1375 0.0174 0.3609 0.278 Uiso 1 1 calc R U . . .
H28B H 0.0559 -0.0372 0.4125 0.278 Uiso 1 1 calc R U . . .
H28C H 0.1668 0.0852 0.4860 0.278 Uiso 1 1 calc R U . . .
O1 O 0.3680(4) 0.2775(3) 0.3324(3) 0.0454(9) Uani 1 1 d . . . . .
O2 O 0.6237(3) 0.3550(3) 0.4365(3) 0.0389(8) Uani 1 1 d . . . . .
O3 O 0.4643(4) 0.3360(3) 0.5386(3) 0.0428(8) Uani 1 1 d . . . . .
O4 O 0.5947(4) 0.5486(3) 0.7034(3) 0.0458(9) Uani 1 1 d . . . . .
O5 O 0.3369(3) 0.4764(3) 0.6121(3) 0.0414(8) Uani 1 1 d . . . . .
O6 O 0.1382(3) 0.5339(3) 0.5429(2) 0.0352(7) Uani 1 1 d . . . . .
O7 O 0.2069(4) 0.3971(3) 0.3549(3) 0.0504(9) Uani 1 1 d . . . . .
Si1 Si 0.46186(13) 0.43988(11) 0.64589(10) 0.0320(3) Uani 1 1 d . . . . .
Si2 Si 0.48244(13) 0.27947(10) 0.42303(10) 0.0319(3) Uani 1 1 d . . . . .
Si3 Si 0.29281(13) 0.34715(11) 0.28755(10) 0.0323(3) Uani 1 1 d . . . . .
Si4 Si 0.29252(12) 0.58303(11) 0.61297(10) 0.0314(3) Uani 1 1 d . . . . .
Sn1 Sn 0.04248(3) 0.41628(3) 0.38326(3) 0.03636(14) Uani 1 1 d . . . . .
C31 C 0.0903(15) 0.6651(13) 0.2605(14) 0.216(7) Uani 1 1 d D U . . .
H31A H 0.0453 0.7134 0.2997 0.260 Uiso 1 1 calc R U . . .
H31B H 0.1743 0.7163 0.2721 0.260 Uiso 1 1 calc R U . . .
C32 C 0.015(2) 0.6049(18) 0.1501(15) 0.359(16) Uani 1 1 d D U . . .
H32A H -0.0299 0.5255 0.1277 0.539 Uiso 1 1 calc R U . . .
H32B H 0.0718 0.6076 0.1097 0.539 Uiso 1 1 calc R U . . .
H32C H -0.0487 0.6403 0.1371 0.539 Uiso 1 1 calc R U . . .

loop_
_atom_site_aniso_label
_atom_site_aniso_U_11
_atom_site_aniso_U_22
_atom_site_aniso_U_33
_atom_site_aniso_U_23
_atom_site_aniso_U_13
_atom_site_aniso_U_12
C29 0.058(4) 0.115(6) 0.092(5) 0.081(5) 0.037(4) 0.044(4)
C1 0.073(5) 0.106(5) 0.098(5) 0.076(5) 0.038(4) 0.024(4)
C2 0.111(8) 0.120(7) 0.139(8) 0.095(7) 0.064(7) 0.037(6)
C3 0.171(11) 0.110(7) 0.098(7) 0.079(6) 0.076(7) 0.055(7)
C4 0.176(11) 0.103(6) 0.064(5) 0.058(5) 0.016(6) 0.042(7)
C5 0.092(6) 0.071(4) 0.057(4) 0.039(3) 0.011(4) 0.023(4)
C6 0.061(4) 0.046(3) 0.047(3) 0.028(2) 0.030(3) 0.033(3)
C7 0.073(5) 0.077(4) 0.046(3) 0.028(3) 0.020(3) 0.035(4)
C8 0.103(7) 0.115(7) 0.047(4) 0.033(4) 0.024(4) 0.045(5)
C9 0.084(6) 0.087(5) 0.057(4) 0.006(4) 0.024(4) 0.025(5)
C10 0.077(5) 0.058(4) 0.067(4) 0.007(3) 0.020(4) 0.024(4)
C11 0.044(4) 0.047(3) 0.052(3) 0.010(3) 0.014(3) 0.010(3)
C12 0.027(3) 0.056(3) 0.036(3) 0.015(2) 0.006(2) 0.017(2)
C13 0.054(4) 0.038(3) 0.057(3) 0.024(3) 0.032(3) 0.024(3)
C14 0.114(7) 0.033(3) 0.063(4) 0.013(3) 0.015(4) 0.016(4)
C15 0.195(11) 0.039(4) 0.084(6) 0.013(4) 0.041(7) 0.027(5)
C30 0.123(9) 0.220(11) 0.283(13) 0.218(11) 0.095(9) 0.075(8)
C16 0.176(11) 0.053(5) 0.152(9) 0.050(6) 0.083(9) 0.063(6)
C17 0.134(10) 0.083(6) 0.214(12) 0.081(7) 0.031(9) 0.060(6)
C18 0.094(7) 0.059(4) 0.168(8) 0.058(5) -0.009(6) 0.034(4)
C19 0.054(4) 0.043(3) 0.029(3) 0.013(2) 0.006(2) 0.016(3)
C20 0.088(6) 0.121(7) 0.063(5) 0.012(4) 0.023(4) 0.046(5)
C21 0.142(10) 0.144(8) 0.053(5) -0.003(5) 0.016(6) 0.072(8)
C22 0.125(9) 0.159(9) 0.041(4) -0.003(5) -0.015(5) 0.034(8)
C23 0.088(8) 0.224(12) 0.063(6) -0.018(7) -0.019(5) 0.059(8)
C24 0.068(6) 0.183(9) 0.057(5) 0.005(5) 0.011(4) 0.051(6)
C25 0.044(4) 0.047(3) 0.100(5) 0.031(3) 0.028(4) 0.016(3)
C26 0.072(5) 0.082(5) 0.162(8) 0.081(6) 0.038(5) 0.031(4)
C27 0.129(8) 0.091(6) 0.153(8) 0.085(6) 0.066(7) 0.054(6)
C28 0.239(17) 0.186(12) 0.243(15) 0.156(12) 0.118(13) 0.136(12)
O1 0.037(2) 0.045(2) 0.050(2) 0.0213(17) 0.0100(17) 0.0184(17)
O2 0.0306(19) 0.0360(18) 0.048(2) 0.0198(16) 0.0155(16) 0.0096(15)
O3 0.047(2) 0.0403(18) 0.047(2) 0.0216(16) 0.0234(18) 0.0199(17)
O4 0.036(2) 0.045(2) 0.049(2) 0.0214(17) 0.0120(17) 0.0091(17)
O5 0.035(2) 0.0415(19) 0.052(2) 0.0251(17) 0.0127(17) 0.0196(16)
O6 0.0231(18) 0.0398(18) 0.0387(18) 0.0166(15) 0.0096(15) 0.0120(15)
O7 0.037(2) 0.060(2) 0.052(2) 0.0194(18) 0.0230(18) 0.0262(19)
Si1 0.0309(8) 0.0315(7) 0.0373(7) 0.0191(6) 0.0125(6) 0.0133(6)
Si2 0.0299(7) 0.0268(6) 0.0382(7) 0.0154(5) 0.0111(6) 0.0113(5)
Si3 0.0235(7) 0.0341(7) 0.0329(7) 0.0123(6) 0.0078(6) 0.0105(6)
Si4 0.0215(7) 0.0349(7) 0.0376(7) 0.0164(6) 0.0109(6) 0.0130(6)
Sn1 0.0273(2) 0.0395(2) 0.0399(2) 0.01706(16) 0.01093(15) 0.01450(15)
C31 0.162(13) 0.254(15) 0.328(18) 0.251(15) 0.059(13) 0.037(11)
C32 0.38(3) 0.42(3) 0.34(2) 0.30(2) 0.02(2) 0.10(2)

loop_
_atom_type_symbol
_atom_type_description
_atom_type_scat_dispersion_real
_atom_type_scat_dispersion_imag
_atom_type_scat_source
C C 0.0033 0.0016 'International Tables Vol C Tables 4.2.6.8 and 6.1.1.4'
H H 0.0000 0.0000 'International Tables Vol C Tables 4.2.6.8 and 6.1.1.4'
O O 0.0106 0.0060 'International Tables Vol C Tables 4.2.6.8 and 6.1.1.4'
Si Si 0.0817 0.0704 'International Tables Vol C Tables 4.2.6.8 and 6.1.1.4'
Sn Sn -0.6537 1.4246 'International Tables Vol C Tables 4.2.6.8 and 6.1.1.4'

loop_
_geom_angle_atom_site_label_1
_geom_angle_atom_site_label_2
_geom_angle_atom_site_label_3
_geom_angle
_geom_angle_site_symmetry_1
_geom_angle_site_symmetry_3
_geom_angle_publ_flag
C30 C29 Sn1 115.6(6) . . ?
C30 C29 H29A 108.4 . . ?
Sn1 C29 H29A 108.4 . . ?
C30 C29 H29B 108.4 . . ?
Sn1 C29 H29B 108.4 . . ?
H29A C29 H29B 107.4 . . ?
C6 C1 C2 121.1(8) . . ?
C6 C1 H1 119.4 . . ?
C2 C1 H1 119.4 . . ?
C3 C2 C1 121.3(9) . . ?
C3 C2 H2 119.4 . . ?
C1 C2 H2 119.4 . . ?
C4 C3 C2 119.1(8) . . ?
C4 C3 H3 120.5 . . ?
C2 C3 H3 120.5 . . ?
C3 C4 C5 121.7(9) . . ?
C3 C4 H4 119.2 . . ?
C5 C4 H4 119.2 . . ?
C4 C5 C6 120.1(8) . . ?
C4 C5 H5 120.0 . . ?
C6 C5 H5 120.0 . . ?
C1 C6 C5 116.8(6) . . ?
C1 C6 Si1 122.9(5) . . ?
C5 C6 Si1 120.3(5) . . ?
C12 C7 C8 120.9(7) . . ?
C12 C7 H7 119.5 . . ?
C8 C7 H7 119.5 . . ?
C9 C8 C7 120.4(7) . . ?
C9 C8 H8 119.8 . . ?
C7 C8 H8 119.8 . . ?
C8 C9 C10 120.8(7) . . ?
C8 C9 H9 119.6 . . ?
C10 C9 H9 119.6 . . ?
C9 C10 C11 118.8(7) . . ?
C9 C10 H10 120.6 . . ?
C11 C10 H10 120.6 . . ?
C12 C11 C10 122.1(6) . . ?
C12 C11 H11 119.0 . . ?
C10 C11 H11 119.0 . . ?
C11 C12 C7 117.0(5) . . ?
C11 C12 Si4 120.8(4) . . ?
C7 C12 Si4 122.2(4) . . ?
C18 C13 C14 116.7(6) . . ?
C18 C13 Si2 121.2(5) . . ?
C14 C13 Si2 122.2(5) . . ?
C13 C14 C15 120.7(8) . . ?
C13 C14 H14 119.6 . . ?
C15 C14 H14 119.6 . . ?
C16 C15 C14 120.5(9) . . ?
C16 C15 H15 119.8 . . ?
C14 C15 H15 119.8 . . ?
C29 C30 C31 115.9(10) . . ?
C29 C30 H30A 108.3 . . ?
C31 C30 H30A 108.3 . . ?
C29 C30 H30B 108.3 . . ?
C31 C30 H30B 108.3 . . ?
H30A C30 H30B 107.4 . . ?
C15 C16 C17 120.8(8) . . ?
C15 C16 H16 119.6 . . ?
C17 C16 H16 119.6 . . ?
C16 C17 C18 120.5(10) . . ?
C16 C17 H17 119.8 . . ?
C18 C17 H17 119.8 . . ?
C13 C18 C17 120.7(9) . . ?
C13 C18 H18 119.6 . . ?
C17 C18 H18 119.6 . . ?
C24 C19 C20 115.8(6) . . ?
C24 C19 Si3 123.6(5) . . ?
C20 C19 Si3 120.5(5) . . ?
C19 C20 C21 121.1(9) . . ?
C19 C20 H20 119.4 . . ?
C21 C20 H20 119.4 . . ?
C22 C21 C20 118.3(9) . . ?
C22 C21 H21 120.9 . . ?
C20 C21 H21 120.9 . . ?
C23 C22 C21 121.0(8) . . ?
C23 C22 H22 119.5 . . ?
C21 C22 H22 119.5 . . ?
C22 C23 C24 119.1(10) . . ?
C22 C23 H23 120.4 . . ?
C24 C23 H23 120.4 . . ?
C19 C24 C23 124.5(9) . . ?
C19 C24 H24 117.8 . . ?
C23 C24 H24 117.8 . . ?
C26 C25 Sn1 115.6(5) . . ?
C26 C25 H25A 108.4 . . ?
Sn1 C25 H25A 108.4 . . ?
C26 C25 H25B 108.4 . . ?
Sn1 C25 H25B 108.4 . . ?
H25A C25 H25B 107.4 . . ?
C25 C26 C27 113.0(7) . . ?
C25 C26 H26A 109.0 . . ?
C27 C26 H26A 109.0 . . ?
C25 C26 H26B 109.0 . . ?
C27 C26 H26B 109.0 . . ?
H26A C26 H26B 107.8 . . ?
C26 C27 C28 111.6(9) . . ?
C26 C27 H27A 109.3 . . ?
C28 C27 H27A 109.3 . . ?
C26 C27 H27B 109.3 . . ?
C28 C27 H27B 109.3 . . ?
H27A C27 H27B 108.0 . . ?
C27 C28 H28A 109.5 . . ?
C27 C28 H28B 109.5 . . ?
H28A C28 H28B 109.5 . . ?
C27 C28 H28C 109.5 . . ?
H28A C28 H28C 109.5 . . ?
H28B C28 H28C 109.5 . . ?
Si2 O1 Si3 149.6(2) . . ?
Si2 O2 Si4 147.1(2) . 2_666 ?
Si1 O3 Si2 154.7(2) . . ?
Si1 O4 Si3 156.0(2) . 2_666 ?
Si1 O5 Si4 144.1(2) . . ?
Si4 O6 Sn1 129.18(19) . . ?
Si4 O6 Sn1 125.64(17) . 2_566 ?
Sn1 O6 Sn1 105.12(13) . 2_566 ?
Si3 O7 Sn1 157.2(2) . . ?
O4 Si1 O3 111.2(2) . . ?
O4 Si1 O5 110.28(19) . . ?
O3 Si1 O5 108.22(19) . . ?
O4 Si1 C6 108.5(2) . . ?
O3 Si1 C6 109.6(2) . . ?
O5 Si1 C6 109.0(2) . . ?
O1 Si2 O2 110.04(19) . . ?
O1 Si2 O3 111.3(2) . . ?
O2 Si2 O3 107.97(19) . . ?
O1 Si2 C13 108.2(2) . . ?
O2 Si2 C13 109.4(2) . . ?
O3 Si2 C13 109.8(2) . . ?
O7 Si3 O4 110.3(2) . 2_666 ?
O7 Si3 O1 111.2(2) . . ?
O4 Si3 O1 107.25(19) 2_666 . ?
O7 Si3 C19 112.7(2) . . ?
O4 Si3 C19 107.5(2) 2_666 . ?
O1 Si3 C19 107.6(2) . . ?
O6 Si4 O2 109.90(18) . 2_666 ?
O6 Si4 O5 108.76(18) . . ?
O2 Si4 O5 111.08(19) 2_666 . ?
O6 Si4 C12 109.4(2) . . ?
O2 Si4 C12 108.3(2) 2_666 . ?
O5 Si4 C12 109.5(2) . . ?
O7 Sn1 O6 94.18(14) . . ?
O7 Sn1 C25 98.0(2) . . ?
O6 Sn1 C25 107.2(2) . . ?
O7 Sn1 C29 98.9(2) . . ?
O6 Sn1 C29 105.7(2) . . ?
C25 Sn1 C29 141.5(3) . . ?
O7 Sn1 O6 169.05(13) . 2_566 ?
O6 Sn1 O6 74.88(13) . 2_566 ?
C25 Sn1 O6 84.82(19) . 2_566 ?
C29 Sn1 O6 85.0(2) . 2_566 ?
C32 C31 C30 115.1(15) . . ?
C32 C31 H31A 108.5 . . ?
C30 C31 H31A 108.5 . . ?
C32 C31 H31B 108.5 . . ?
C30 C31 H31B 108.5 . . ?
H31A C31 H31B 107.5 . . ?
C31 C32 H32A 109.5 . . ?
C31 C32 H32B 109.5 . . ?
H32A C32 H32B 109.5 . . ?
C31 C32 H32C 109.5 . . ?
H32A C32 H32C 109.5 . . ?
H32B C32 H32C 109.5 . . ?

loop_
_geom_bond_atom_site_label_1
_geom_bond_atom_site_label_2
_geom_bond_distance
_geom_bond_site_symmetry_2
_geom_bond_publ_flag
C29 C30 1.427(11) . ?
C29 Sn1 2.121(6) . ?
C29 H29A 0.9700 . ?
C29 H29B 0.9700 . ?
C1 C6 1.354(9) . ?
C1 C2 1.393(10) . ?
C1 H1 0.9300 . ?
C2 C3 1.332(13) . ?
C2 H2 0.9300 . ?
C3 C4 1.326(14) . ?
C3 H3 0.9300 . ?
C4 C5 1.389(10) . ?
C4 H4 0.9300 . ?
C5 C6 1.394(8) . ?
C5 H5 0.9300 . ?
C6 Si1 1.838(5) . ?
C7 C12 1.385(8) . ?
C7 C8 1.389(9) . ?
C7 H7 0.9300 . ?
C8 C9 1.348(10) . ?
C8 H8 0.9300 . ?
C9 C10 1.367(10) . ?
C9 H9 0.9300 . ?
C10 C11 1.388(8) . ?
C10 H10 0.9300 . ?
C11 C12 1.384(7) . ?
C11 H11 0.9300 . ?
C12 Si4 1.859(5) . ?
C13 C18 1.355(9) . ?
C13 C14 1.364(8) . ?
C13 Si2 1.846(5) . ?
C14 C15 1.404(10) . ?
C14 H14 0.9300 . ?
C15 C16 1.304(13) . ?
C15 H15 0.9300 . ?
C30 C31 1.540(13) . ?
C30 H30A 0.9700 . ?
C30 H30B 0.9700 . ?
C16 C17 1.305(14) . ?
C16 H16 0.9300 . ?
C17 C18 1.410(11) . ?
C17 H17 0.9300 . ?
C18 H18 0.9300 . ?
C19 C24 1.351(10) . ?
C19 C20 1.384(10) . ?
C19 Si3 1.854(5) . ?
C20 C21 1.393(11) . ?
C20 H20 0.9300 . ?
C21 C22 1.393(15) . ?
C21 H21 0.9300 . ?
C22 C23 1.310(14) . ?
C22 H22 0.9300 . ?
C23 C24 1.366(11) . ?
C23 H23 0.9300 . ?
C24 H24 0.9300 . ?
C25 C26 1.487(9) . ?
C25 Sn1 2.112(6) . ?
C25 H25A 0.9700 . ?
C25 H25B 0.9700 . ?
C26 C27 1.529(10) . ?
C26 H26A 0.9700 . ?
C26 H26B 0.9700 . ?
C27 C28 1.510(13) . ?
C27 H27A 0.9700 . ?
C27 H27B 0.9700 . ?
C28 H28A 0.9600 . ?
C28 H28B 0.9600 . ?
C28 H28C 0.9600 . ?
O1 Si2 1.604(3) . ?
O1 Si3 1.625(3) . ?
O2 Si2 1.603(4) . ?
O2 Si4 1.613(3) 2_666 ?
O3 Si1 1.603(3) . ?
O3 Si2 1.607(4) . ?
O4 Si1 1.593(4) . ?
O4 Si3 1.619(4) 2_666 ?
O5 Si1 1.610(3) . ?
O5 Si4 1.619(3) . ?
O6 Si4 1.604(3) . ?
O6 Sn1 2.026(3) . ?
O6 Sn1 2.549(3) 2_566 ?
O7 Si3 1.560(4) . ?
O7 Sn1 1.995(4) . ?
Si3 O4 1.619(4) 2_666 ?
Si4 O2 1.613(3) 2_666 ?
Sn1 O6 2.549(3) 2_566 ?
C31 C32 1.397(16) . ?
C31 H31A 0.9700 . ?
C31 H31B 0.9700 . ?
C32 H32A 0.9600 . ?
C32 H32B 0.9600 . ?
C32 H32C 0.9600 . ?
